data_1008112
loop_
_publ_author_name
'Bouchard, R J'
'Robinson, W T'
'Wold, A'

_publ_section_title
;
Structure and Properties of Nickel Vanadium Selenide, Ni V~2~ Ye~4~
;
_journal_coden_ASTM INOCAJ
_journal_name_full 'Inorganic Chemistry'
_journal_page_first 977
_journal_page_last 980
_journal_paper_doi 10.1021/ic50040a005
_journal_volume 5
_journal_year 1966
_chemical_formula_structural 'NI V2 SE4'
_chemical_formula_sum 'Ni Se4 V2'
_chemical_name_systematic 'NICKEL DIVANADIUM(III) SELENIDE'
_space_group_IT_number 12
_symmetry_cell_setting monoclinic
_symmetry_Int_Tables_number 12
_symmetry_space_group_name_Hall '-C 2y'
_symmetry_space_group_name_H-M 'C 1 2/m 1'
_cell_angle_alpha 90
_cell_angle_beta 91.5(1)
_cell_angle_gamma 90
_cell_formula_units_Z 2
_cell_length_a 6.142(6)
_cell_length_b 3.437(4)
_cell_length_c 11.55(1)
_cell_volume 243.7
_refine_ls_R_factor_all 0.061
_cod_database_code 1008112

loop_
_symmetry_equiv_pos_as_xyz
x,y,z
x,-y,z
-x,-y,-z
-x,y,-z
1/2+x,1/2+y,z
1/2+x,1/2-y,z
1/2-x,1/2-y,-z
1/2-x,1/2+y,-z

loop_
_atom_site_label
_atom_site_type_symbol
_atom_site_symmetry_multiplicity
_atom_site_Wyckoff_symbol
_atom_site_fract_x
_atom_site_fract_y
_atom_site_fract_z
_atom_site_occupancy
_atom_site_attached_hydrogens
_atom_site_calc_flag
Ni1 Ni2+ 2 a 0. 0. 0. 1. 0 d
V1 V3+ 4 i -0.0457(42) 0. 0.2592(29) 1. 0 d
Se1 Se2- 4 i 0.3355(30) 0. 0.3625(15) 1. 0 d
Se2 Se2- 4 i 0.3380(26) 0. 0.8892(20) 1. 0 d

loop_
_atom_type_symbol
_atom_type_oxidation_number
Ni2+ 2.000
V3+ 3.000
Se2- -2.000
